data_7056728
loop_
_publ_author_name
'Singh, Gurjaspreet'
'Singh, Akshpreet'
'Singh, Jasbhinder'
'Aulakh, Darpandeep'
'Wriedt, Mario'
'Ruiz , Crist\'obal Espinosa'
'Esteban, Maria A.'
'Sehgal, Rakesh'
'Goyal, Kapil'
'Sinha, Shweta'

_publ_section_title
;
 First synthesis of pyrene functionalized silatranes for mechanistic
 insight into their potential anti-parasitic and anti-oxidation activities
;
_journal_name_full 'New Journal of Chemistry'
_journal_paper_doi 10.1039/C7NJ03338A
_journal_year 2017
_chemical_formula_moiety 'C26 H28 N2 O3 Si'
_chemical_formula_sum 'C26 H28 N2 O3 Si'
_chemical_formula_weight 444.09
_chemical_name_systematic
;
 ?
;
_space_group_crystal_system orthorhombic
_space_group_IT_number 33
_space_group_name_Hall 'P 2c -2n'
_space_group_name_H-M_alt 'P n a 21'
_symmetry_space_group_name_Hall 'P 2c -2n'
_symmetry_space_group_name_H-M 'P n a 21'
_atom_sites_solution_hydrogens geom
_audit_creation_method SHELXL-2013
_audit_update_record
;
2017-06-13 deposited with the CCDC.
2017-11-02 downloaded from the CCDC.
;
_cell_angle_alpha 90
_cell_angle_beta 90
_cell_angle_gamma 90
_cell_formula_units_Z 8
_cell_length_a 27.649(3)
_cell_length_b 7.2495(9)
_cell_length_c 21.908(2)
_cell_measurement_reflns_used 33568
_cell_measurement_temperature 170(2)
_cell_measurement_theta_max 28.308
_cell_measurement_theta_min 1.473
_cell_volume 4391.3(8)
_computing_cell_refinement 'APEX2 (Bruker, 2013)'
_computing_data_collection 'APEX2 (Bruker, 2013)'
_computing_data_reduction 'APEX2 (Bruker, 2013)'
_computing_molecular_graphics Diamond
_computing_structure_refinement 'SHELXT-2014/6 (Sheldrick, 2014)'
_computing_structure_solution 'SHELXT-2014/6 (Sheldrick, 2014)'
_diffrn_ambient_temperature 170(2)
_diffrn_measured_fraction_theta_full 1.000
_diffrn_measured_fraction_theta_max 0.997
_diffrn_measurement_device_type 'Bruker APEX II CCD area detector'
_diffrn_measurement_method 'omega scans'
_diffrn_radiation_type MoK\a
_diffrn_radiation_wavelength 0.71073
_diffrn_reflns_av_R_equivalents 0.1299
_diffrn_reflns_av_unetI/netI 0.2694
_diffrn_reflns_Laue_measured_fraction_full 1.000
_diffrn_reflns_Laue_measured_fraction_max 0.997
_diffrn_reflns_limit_h_max 36
_diffrn_reflns_limit_h_min -36
_diffrn_reflns_limit_k_max 8
_diffrn_reflns_limit_k_min -9
_diffrn_reflns_limit_l_max 29
_diffrn_reflns_limit_l_min -29
_diffrn_reflns_number 33568
_diffrn_reflns_point_group_measured_fraction_full 0.999
_diffrn_reflns_point_group_measured_fraction_max 0.990
_diffrn_reflns_theta_full 25.242
_diffrn_reflns_theta_max 28.308
_diffrn_reflns_theta_min 1.473
_diffrn_source 'fine-focus sealed tube'
_exptl_absorpt_coefficient_mu 0.139
_exptl_absorpt_correction_T_max 0.989
_exptl_absorpt_correction_T_min 0.987
_exptl_absorpt_correction_type multi-scan
_exptl_absorpt_process_details 'SADABS (Sheldrick 2014)'
_exptl_crystal_colour yellow
_exptl_crystal_density_diffrn 1.343
_exptl_crystal_description blocks
_exptl_crystal_F_000 1884
_exptl_crystal_size_max 0.2
_exptl_crystal_size_mid 0.15
_exptl_crystal_size_min 0.14
_refine_diff_density_max 0.365
_refine_diff_density_min -0.297
_refine_diff_density_rms 0.053
_refine_ls_abs_structure_details
;
 Flack x determined using 1188 quotients [(I+)-(I-)]/[(I+)+(I-)]
 (Parsons and Flack (2004), Acta Cryst. A60, s61).
;
_refine_ls_abs_structure_Flack 0.32(13)
_refine_ls_extinction_method none
_refine_ls_goodness_of_fit_ref 0.748
_refine_ls_hydrogen_treatment constr
_refine_ls_matrix_type full
_refine_ls_number_parameters 577
_refine_ls_number_reflns 10819
_refine_ls_number_restraints 1
_refine_ls_restrained_S_all 0.748
_refine_ls_R_factor_all 0.2031
_refine_ls_R_factor_gt 0.0500
_refine_ls_shift/su_max 0.000
_refine_ls_shift/su_mean 0.000
_refine_ls_structure_factor_coef Fsqd
_refine_ls_weighting_details 'w=1/[\s^2^(Fo^2^)+(0.0222P)^2^] where P=(Fo^2^+2Fc^2^)/3'
_refine_ls_weighting_scheme calc
_refine_ls_wR_factor_gt 0.0720
_refine_ls_wR_factor_ref 0.0960
_reflns_Friedel_coverage 0.936
_reflns_Friedel_fraction_full 0.999
_reflns_Friedel_fraction_max 0.983
_reflns_number_gt 3563
_reflns_number_total 10819
_reflns_threshold_expression 'I > 2\s(I)'
_cod_data_source_file c7nj03338a2.cif
_cod_data_source_block pca11_a
_cod_depositor_comments
;

2018-02-14
Z value and formula fixed to values more according to usual
chemical conventions.                 miguel
;
_cod_original_formula_sum 'C52 H55 N4 O6 Si2'
_cod_original_formula_weight 888.18
_cod_original_formula_moiety 'C52 H55 N4 O6 Si2'
_cod_original_formula_units_Z 4
_cod_original_cell_volume 4391.1(8)
_cod_database_code 7056728
_shelx_space_group_comment
;
The symmetry employed for this shelxl refinement is uniquely defined
by the following loop, which should always be used as a source of
symmetry information in preference to the above space-group names.
They are only intended as comments.
;
_shelxl_version_number 2013-3

loop_
_space_group_symop_operation_xyz
'x, y, z'
'-x, -y, z+1/2'
'x+1/2, -y+1/2, z'
'-x+1/2, y+1/2, z+1/2'

loop_
_atom_site_label
_atom_site_type_symbol
_atom_site_fract_x
_atom_site_fract_y
_atom_site_fract_z
_atom_site_U_iso_or_equiv
_atom_site_adp_type
_atom_site_occupancy
_atom_site_site_symmetry_order
_atom_site_calc_flag
_atom_site_refinement_flags_posn
_atom_site_refinement_flags_adp
Si1 Si 0.68388(7) -0.1951(3) 0.36504(7) 0.0318(5) Uani 1 1 d . .
O1 O 0.66834(15) -0.2262(7) 0.43833(16) 0.0375(14) Uani 1 1 d . .
O2 O 0.72720(14) -0.0422(7) 0.35019(18) 0.0348(13) Uani 1 1 d . .
O3 O 0.67544(15) -0.3750(7) 0.31843(17) 0.0391(14) Uani 1 1 d . .
N1 N 0.5524(2) 0.3040(10) 0.4168(3) 0.0490(19) Uani 1 1 d . .
N2 N 0.74696(18) -0.3667(8) 0.3937(2) 0.0308(15) Uani 1 1 d . .
C1 C 0.3841(3) 0.3255(13) 0.6967(3) 0.049(2) Uani 1 1 d . .
H1 H 0.3610 0.2716 0.7234 0.059 Uiso 1 1 calc R U
C2 C 0.4001(2) 0.2283(10) 0.6458(3) 0.036(2) Uani 1 1 d . .
H2 H 0.3873 0.1095 0.6373 0.043 Uiso 1 1 calc R U
C3 C 0.4349(2) 0.3041(11) 0.6073(3) 0.0318(19) Uani 1 1 d . .
C4 C 0.4519(2) 0.4848(11) 0.6188(3) 0.0311(19) Uani 1 1 d . .
C5 C 0.4345(2) 0.5830(12) 0.6703(3) 0.036(2) Uani 1 1 d . .
C6 C 0.4016(3) 0.4997(13) 0.7084(3) 0.040(2) Uani 1 1 d . .
H6 H 0.3907 0.5638 0.7436 0.048 Uiso 1 1 calc R U
C7 C 0.4532(3) 0.7664(13) 0.6806(3) 0.049(2) Uani 1 1 d . .
H7 H 0.4425 0.8339 0.7152 0.058 Uiso 1 1 calc R U
C8 C 0.4849(2) 0.8430(11) 0.6429(3) 0.037(2) Uani 1 1 d . .
H8 H 0.4967 0.9634 0.6514 0.044 Uiso 1 1 calc R U
C9 C 0.5016(2) 0.7487(12) 0.5903(3) 0.038(2) Uani 1 1 d . .
C10 C 0.4855(2) 0.5663(11) 0.5775(3) 0.0287(18) Uani 1 1 d . .
C11 C 0.5018(2) 0.4688(10) 0.5251(3) 0.0280(18) Uani 1 1 d . .
C12 C 0.5351(2) 0.5585(10) 0.4859(3) 0.0300(18) Uani 1 1 d . .
C13 C 0.5502(2) 0.7366(11) 0.4989(3) 0.041(2) Uani 1 1 d . .
H13 H 0.5728 0.7944 0.4724 0.049 Uiso 1 1 calc R U
C14 C 0.5333(2) 0.8326(10) 0.5490(3) 0.0378(19) Uani 1 1 d . .
H14 H 0.5433 0.9564 0.5556 0.045 Uiso 1 1 calc R U
C15 C 0.4828(2) 0.2883(10) 0.5150(3) 0.0305(18) Uani 1 1 d . .
H15 H 0.4928 0.2212 0.4799 0.037 Uiso 1 1 calc R U
C16 C 0.4509(2) 0.2106(10) 0.5539(3) 0.0326(19) Uani 1 1 d . .
H16 H 0.4389 0.0904 0.5455 0.039 Uiso 1 1 calc R U
C17 C 0.5571(2) 0.4692(12) 0.4314(3) 0.038(2) Uani 1 1 d . .
H17 H 0.5763 0.5446 0.4055 0.046 Uiso 1 1 calc R U
C18 C 0.5786(2) 0.2326(10) 0.3640(3) 0.045(2) Uani 1 1 d . .
H18A H 0.5935 0.3358 0.3411 0.053 Uiso 1 1 calc R U
H18B H 0.5560 0.1675 0.3364 0.053 Uiso 1 1 calc R U
C19 C 0.6176(2) 0.1010(11) 0.3856(3) 0.040(2) Uani 1 1 d . .
H19A H 0.6062 0.0397 0.4233 0.048 Uiso 1 1 calc R U
H19B H 0.6467 0.1735 0.3962 0.048 Uiso 1 1 calc R U
C20 C 0.6318(2) -0.0468(10) 0.3397(3) 0.037(2) Uani 1 1 d . .
H20A H 0.6405 0.0136 0.3007 0.044 Uiso 1 1 calc R U
H20B H 0.6035 -0.1269 0.3319 0.044 Uiso 1 1 calc R U
C21 C 0.6908(2) -0.3587(10) 0.4750(3) 0.042(2) Uani 1 1 d . .
H21A H 0.6757 -0.4807 0.4678 0.051 Uiso 1 1 calc R U
H21B H 0.6864 -0.3264 0.5185 0.051 Uiso 1 1 calc R U
C22 C 0.7442(2) -0.3685(10) 0.4602(2) 0.037(2) Uani 1 1 d . .
H22A H 0.7615 -0.2612 0.4777 0.045 Uiso 1 1 calc R U
H22B H 0.7586 -0.4830 0.4769 0.045 Uiso 1 1 calc R U
C23 C 0.7758(2) -0.0602(11) 0.3698(3) 0.043(2) Uani 1 1 d . .
H23A H 0.7795 -0.0119 0.4118 0.051 Uiso 1 1 calc R U
H23B H 0.7976 0.0102 0.3424 0.051 Uiso 1 1 calc R U
C24 C 0.7886(2) -0.2670(10) 0.3678(3) 0.040(2) Uani 1 1 d . .
H24A H 0.7945 -0.3069 0.3253 0.048 Uiso 1 1 calc R U
H24B H 0.8181 -0.2914 0.3922 0.048 Uiso 1 1 calc R U
C25 C 0.7107(2) -0.5097(11) 0.3062(3) 0.044(2) Uani 1 1 d . .
H25 H 0.7162 -0.5675 0.2679 0.053 Uiso 1 1 calc R U
C26 C 0.7390(2) -0.5473(10) 0.3655(3) 0.0398(19) Uani 1 1 d . .
H26A H 0.7200 -0.6280 0.3931 0.048 Uiso 1 1 calc R U
H26B H 0.7702 -0.6081 0.3564 0.048 Uiso 1 1 calc R U
Si31 Si 0.19908(7) 1.1787(3) 0.65254(8) 0.0338(5) Uani 1 1 d . .
O31 O 0.22130(15) 1.2533(8) 0.58690(19) 0.0543(17) Uani 1 1 d . .
O32 O 0.15882(16) 1.0129(7) 0.6491(2) 0.0538(15) Uani 1 1 d . .
O33 O 0.19593(17) 1.3295(8) 0.7087(2) 0.0624(18) Uani 1 1 d . .
N31 N 0.33839(19) 0.7327(9) 0.5905(2) 0.0372(16) Uani 1 1 d . .
N32 N 0.1352(2) 1.3493(9) 0.6196(2) 0.0366(17) Uani 1 1 d . .
C31 C 0.3939(2) 0.1980(12) 0.3538(3) 0.043(2) Uani 1 1 d . .
H31 H 0.3829 0.0761 0.3462 0.051 Uiso 1 1 calc R U
C32 C 0.3787(2) 0.2917(11) 0.4089(3) 0.0330(18) Uani 1 1 d . .
C33 C 0.3961(2) 0.4742(11) 0.4193(2) 0.0291(18) Uani 1 1 d . .
C34 C 0.4279(2) 0.5548(11) 0.3759(3) 0.0312(19) Uani 1 1 d . .
C35 C 0.4420(2) 0.4573(12) 0.3227(3) 0.040(2) Uani 1 1 d . .
C36 C 0.4227(3) 0.2783(12) 0.3140(3) 0.051(2) Uani 1 1 d . .
H36 H 0.4309 0.2132 0.2779 0.061 Uiso 1 1 calc R U
C37 C 0.4735(3) 0.5434(13) 0.2810(3) 0.053(2) Uani 1 1 d . .
H37 H 0.4822 0.4811 0.2445 0.063 Uiso 1 1 calc R U
C38 C 0.4916(3) 0.7145(13) 0.2922(3) 0.050(2) Uani 1 1 d . .
H38 H 0.5139 0.7670 0.2642 0.060 Uiso 1 1 calc R U
C39 C 0.4784(2) 0.8142(12) 0.3437(3) 0.045(2) Uani 1 1 d . .
H39 H 0.4905 0.9353 0.3502 0.054 Uiso 1 1 calc R U
C40 C 0.4466(2) 0.7327(11) 0.3862(2) 0.032(2) Uani 1 1 d . .
C41 C 0.4317(2) 0.8286(10) 0.4403(3) 0.0360(19) Uani 1 1 d . .
H41 H 0.4436 0.9495 0.4476 0.043 Uiso 1 1 calc R U
C42 C 0.4011(2) 0.7517(10) 0.4814(3) 0.0295(18) Uani 1 1 d . .
H42 H 0.3921 0.8199 0.5166 0.035 Uiso 1 1 calc R U
C43 C 0.3823(2) 0.5729(10) 0.4729(3) 0.0260(17) Uani 1 1 d . .
C44 C 0.3504(2) 0.4849(10) 0.5147(3) 0.0298(19) Uani 1 1 d . .
C45 C 0.3345(2) 0.3062(10) 0.5027(3) 0.0334(19) Uani 1 1 d . .
H45 H 0.3132 0.2489 0.5309 0.040 Uiso 1 1 calc R U
C46 C 0.3484(2) 0.2096(10) 0.4517(3) 0.0355(19) Uani 1 1 d . .
H46 H 0.3374 0.0869 0.4457 0.043 Uiso 1 1 calc R U
C47 C 0.3312(2) 0.5688(11) 0.5705(3) 0.034(2) Uani 1 1 d . .
H47 H 0.3110 0.4925 0.5947 0.041 Uiso 1 1 calc R U
C48 C 0.3127(2) 0.7885(10) 0.6458(3) 0.041(2) Uani 1 1 d . .
H48A H 0.3350 0.8519 0.6742 0.049 Uiso 1 1 calc R U
H48B H 0.2992 0.6790 0.6667 0.049 Uiso 1 1 calc R U
C49 C 0.2724(2) 0.9175(10) 0.6269(3) 0.036(2) Uani 1 1 d . .
H49A H 0.2458 0.8430 0.6092 0.043 Uiso 1 1 calc R U
H49B H 0.2847 0.9997 0.5943 0.043 Uiso 1 1 calc R U
C50 C 0.2514(2) 1.0378(11) 0.6784(3) 0.038(2) Uani 1 1 d . .
H50A H 0.2770 1.1208 0.6940 0.046 Uiso 1 1 calc R U
H50B H 0.2409 0.9573 0.7124 0.046 Uiso 1 1 calc R U
C51 C 0.1993(2) 1.3814(12) 0.5475(3) 0.058(3) Uani 1 1 d . .
H51A H 0.2067 1.3483 0.5046 0.069 Uiso 1 1 calc R U
H51B H 0.2127 1.5058 0.5554 0.069 Uiso 1 1 calc R U
C52 C 0.1456(3) 1.3847(14) 0.5564(3) 0.095(4) Uani 1 1 d . .
H52A H 0.1326 1.5067 0.5445 0.113 Uiso 1 1 calc R U
H52B H 0.1302 1.2895 0.5305 0.113 Uiso 1 1 calc R U
C53 C 0.1111(2) 1.0322(12) 0.6261(4) 0.060(3) Uani 1 1 d . .
H53A H 0.0887 0.9538 0.6500 0.073 Uiso 1 1 calc R U
H53B H 0.1100 0.9904 0.5831 0.073 Uiso 1 1 calc R U
C54 C 0.0953(3) 1.2273(13) 0.6297(4) 0.086(3) Uani 1 1 d . .
H54A H 0.0699 1.2506 0.5987 0.103 Uiso 1 1 calc R U
H54B H 0.0812 1.2515 0.6705 0.103 Uiso 1 1 calc R U
C55 C 0.1592(3) 1.4598(12) 0.7177(3) 0.066(3) Uani 1 1 d . .
H55A H 0.1730 1.5725 0.7364 0.080 Uiso 1 1 calc R U
H55B H 0.1347 1.4092 0.7460 0.080 Uiso 1 1 calc R U
C56 C 0.1359(3) 1.5078(13) 0.6589(4) 0.087(3) Uani 1 1 d . .
H56A H 0.1024 1.5506 0.6664 0.105 Uiso 1 1 calc R U
H56B H 0.1540 1.6092 0.6390 0.105 Uiso 1 1 calc R U

loop_
_atom_site_aniso_label
_atom_site_aniso_U_11
_atom_site_aniso_U_22
_atom_site_aniso_U_33
_atom_site_aniso_U_23
_atom_site_aniso_U_13
_atom_site_aniso_U_12
Si1 0.0313(10) 0.0384(15) 0.0256(9) -0.0042(11) -0.0017(9) 0.0007(11)
O1 0.039(3) 0.049(4) 0.024(2) -0.003(2) 0.003(2) 0.013(3)
O2 0.028(2) 0.034(4) 0.043(3) 0.010(2) 0.002(2) 0.000(2)
O3 0.031(3) 0.046(4) 0.041(3) -0.014(2) -0.017(2) 0.006(3)
N1 0.049(4) 0.048(6) 0.050(4) -0.002(4) 0.021(3) 0.006(4)
N2 0.038(3) 0.036(5) 0.018(3) -0.003(3) -0.002(2) -0.001(3)
C1 0.038(4) 0.067(8) 0.042(5) 0.012(5) -0.001(4) -0.005(5)
C2 0.037(4) 0.037(6) 0.034(4) 0.010(4) 0.006(4) 0.006(4)
C3 0.031(4) 0.043(6) 0.021(4) 0.002(4) -0.005(3) 0.005(4)
C4 0.025(4) 0.040(6) 0.028(4) 0.006(4) -0.013(3) 0.008(4)
C5 0.034(4) 0.048(7) 0.026(4) 0.002(4) -0.011(3) 0.007(4)
C6 0.041(5) 0.055(7) 0.024(4) 0.002(4) -0.006(4) 0.008(5)
C7 0.053(5) 0.059(7) 0.034(4) -0.020(4) -0.018(4) 0.024(5)
C8 0.038(4) 0.042(6) 0.030(4) -0.007(4) -0.011(3) 0.000(4)
C9 0.028(4) 0.050(7) 0.037(4) -0.001(4) -0.006(4) 0.007(4)
C10 0.021(4) 0.034(6) 0.030(4) -0.003(4) -0.007(3) 0.006(4)
C11 0.026(4) 0.031(6) 0.027(3) 0.002(3) 0.000(3) 0.002(4)
C12 0.026(4) 0.028(5) 0.036(4) -0.006(4) 0.001(3) -0.002(4)
C13 0.033(4) 0.038(6) 0.051(4) 0.002(4) 0.001(4) -0.003(4)
C14 0.038(4) 0.032(6) 0.043(4) -0.011(4) -0.009(4) 0.005(4)
C15 0.031(4) 0.030(6) 0.031(4) -0.009(3) -0.006(3) 0.001(4)
C16 0.041(4) 0.023(5) 0.034(3) -0.004(4) -0.002(3) -0.003(4)
C17 0.037(4) 0.046(7) 0.032(4) 0.008(4) 0.004(3) 0.000(4)
C18 0.047(4) 0.050(7) 0.037(4) -0.001(4) 0.014(4) 0.012(4)
C19 0.049(5) 0.042(6) 0.031(4) 0.004(4) 0.008(3) 0.010(4)
C20 0.036(4) 0.043(6) 0.031(4) -0.008(4) -0.001(3) 0.003(4)
C21 0.053(5) 0.041(6) 0.032(4) 0.002(4) 0.005(4) 0.010(4)
C22 0.043(5) 0.042(6) 0.027(4) -0.006(3) -0.011(3) 0.005(4)
C23 0.030(4) 0.043(6) 0.054(4) 0.002(4) -0.005(4) -0.006(4)
C24 0.032(4) 0.050(7) 0.040(4) -0.006(4) 0.006(3) 0.000(4)
C25 0.052(5) 0.054(7) 0.027(3) -0.022(4) -0.011(4) 0.023(5)
C26 0.043(4) 0.033(6) 0.043(4) -0.007(4) -0.004(4) -0.001(4)
Si31 0.0338(11) 0.0410(16) 0.0268(9) -0.0044(11) -0.0037(9) 0.0101(11)
O31 0.044(3) 0.067(5) 0.051(3) 0.036(3) 0.018(3) 0.018(3)
O32 0.035(3) 0.035(4) 0.091(4) 0.013(3) -0.014(3) 0.001(3)
O33 0.065(3) 0.072(5) 0.050(3) -0.032(3) -0.020(3) 0.037(3)
N31 0.039(3) 0.042(5) 0.031(3) -0.006(3) 0.001(3) 0.003(3)
N32 0.034(4) 0.046(5) 0.030(3) -0.005(3) -0.007(3) 0.011(3)
C31 0.048(5) 0.035(6) 0.044(5) -0.014(4) -0.009(4) 0.000(4)
C32 0.026(4) 0.032(6) 0.041(4) -0.006(4) -0.003(3) 0.005(4)
C33 0.024(4) 0.038(6) 0.025(3) -0.001(4) -0.008(3) 0.001(4)
C34 0.026(4) 0.041(6) 0.026(4) -0.003(4) -0.006(3) 0.010(4)
C35 0.038(4) 0.044(7) 0.037(4) -0.009(4) -0.004(4) 0.005(4)
C36 0.062(6) 0.050(7) 0.041(4) -0.017(5) -0.014(4) 0.015(5)
C37 0.055(5) 0.063(8) 0.040(4) -0.002(5) 0.021(4) 0.007(5)
C38 0.042(5) 0.057(8) 0.051(5) 0.002(5) 0.022(4) 0.007(5)
C39 0.041(4) 0.045(6) 0.051(4) 0.004(4) 0.002(4) 0.002(4)
C40 0.027(4) 0.041(6) 0.029(4) 0.001(4) -0.002(3) 0.003(4)
C41 0.035(4) 0.030(6) 0.043(4) -0.004(4) -0.004(4) -0.002(4)
C42 0.031(4) 0.029(5) 0.029(4) -0.010(3) 0.003(3) -0.001(4)
C43 0.020(3) 0.026(5) 0.031(4) 0.003(3) -0.005(3) 0.001(3)
C44 0.024(4) 0.036(6) 0.029(4) 0.003(4) -0.009(3) 0.004(4)
C45 0.025(4) 0.036(6) 0.039(4) -0.003(4) -0.001(3) 0.003(4)
C46 0.032(4) 0.031(6) 0.044(4) 0.006(4) -0.008(3) -0.003(4)
C47 0.032(4) 0.042(6) 0.027(4) 0.003(4) -0.002(3) 0.008(4)
C48 0.045(4) 0.047(6) 0.030(4) -0.006(4) 0.002(4) 0.010(4)
C49 0.042(4) 0.036(6) 0.029(3) 0.000(3) 0.003(3) 0.015(4)
C50 0.037(4) 0.045(6) 0.032(4) -0.011(4) -0.005(3) 0.004(4)
C51 0.044(5) 0.084(8) 0.045(4) 0.032(5) 0.008(4) 0.020(5)
C52 0.069(6) 0.155(11) 0.060(5) 0.044(6) 0.018(5) 0.068(7)
C53 0.039(5) 0.048(7) 0.094(6) 0.023(5) -0.001(5) 0.004(4)
C54 0.045(5) 0.054(9) 0.159(9) 0.019(7) -0.029(6) 0.002(5)
C55 0.074(6) 0.084(8) 0.041(4) -0.036(5) -0.031(4) 0.046(6)
C56 0.102(7) 0.074(9) 0.085(6) -0.041(6) -0.037(6) 0.052(6)

loop_
_atom_type_symbol
_atom_type_description
_atom_type_scat_dispersion_real
_atom_type_scat_dispersion_imag
_atom_type_scat_source
C C 0.0033 0.0016 'International Tables Vol C Tables 4.2.6.8 and 6.1.1.4'
H H 0.0000 0.0000 'International Tables Vol C Tables 4.2.6.8 and 6.1.1.4'
N N 0.0061 0.0033 'International Tables Vol C Tables 4.2.6.8 and 6.1.1.4'
O O 0.0106 0.0060 'International Tables Vol C Tables 4.2.6.8 and 6.1.1.4'
Si Si 0.0817 0.0704 'International Tables Vol C Tables 4.2.6.8 and 6.1.1.4'

loop_
_geom_angle_atom_site_label_1
_geom_angle_atom_site_label_2
_geom_angle_atom_site_label_3
_geom_angle
O2 Si1 O3 120.0(2)
O2 Si1 O1 117.5(2)
O3 Si1 O1 116.4(3)
O2 Si1 C20 96.5(3)
O3 Si1 C20 99.1(3)
O1 Si1 C20 99.4(3)
O2 Si1 N2 82.2(2)
O3 Si1 N2 81.1(2)
O1 Si1 N2 81.7(2)
C20 Si1 N2 178.5(3)
C21 O1 Si1 121.9(4)
C23 O2 Si1 124.2(4)
C25 O3 Si1 124.1(4)
C17 N1 C18 119.5(7)
C22 N2 C26 113.9(5)
C22 N2 C24 115.4(5)
C26 N2 C24 113.2(5)
C22 N2 Si1 104.2(4)
C26 N2 Si1 105.2(4)
C24 N2 Si1 103.2(4)
C6 C1 C2 120.1(7)
C6 C1 H1 120.0
C2 C1 H1 120.0
C1 C2 C3 120.4(7)
C1 C2 H2 119.8
C3 C2 H2 119.8
C2 C3 C4 119.1(6)
C2 C3 C16 121.7(7)
C4 C3 C16 119.0(6)
C3 C4 C5 119.7(7)
C3 C4 C10 119.1(6)
C5 C4 C10 121.2(7)
C6 C5 C4 119.1(8)
C6 C5 C7 123.1(7)
C4 C5 C7 117.7(7)
C5 C6 C1 121.5(7)
C5 C6 H6 119.2
C1 C6 H6 119.2
C8 C7 C5 121.6(7)
C8 C7 H7 119.2
C5 C7 H7 119.2
C7 C8 C9 121.3(8)
C7 C8 H8 119.4
C9 C8 H8 119.4
C14 C9 C8 121.3(8)
C14 C9 C10 118.2(6)
C8 C9 C10 120.5(7)
C11 C10 C9 121.5(6)
C11 C10 C4 120.9(7)
C9 C10 C4 117.6(6)
C12 C11 C10 117.8(7)
C12 C11 C15 124.4(6)
C10 C11 C15 117.8(6)
C13 C12 C11 119.9(6)
C13 C12 C17 116.5(6)
C11 C12 C17 123.5(7)
C14 C13 C12 122.1(7)
C14 C13 H13 119.0
C12 C13 H13 119.0
C13 C14 C9 120.4(7)
C13 C14 H14 119.8
C9 C14 H14 119.8
C16 C15 C11 121.6(6)
C16 C15 H15 119.2
C11 C15 H15 119.2
C15 C16 C3 121.6(7)
C15 C16 H16 119.2
C3 C16 H16 119.2
N1 C17 C12 125.6(7)
N1 C17 H17 117.2
C12 C17 H17 117.2
N1 C18 C19 109.1(5)
N1 C18 H18A 109.9
C19 C18 H18A 109.9
N1 C18 H18B 109.9
C19 C18 H18B 109.9
H18A C18 H18B 108.3
C18 C19 C20 114.9(5)
C18 C19 H19A 108.5
C20 C19 H19A 108.5
C18 C19 H19B 108.5
C20 C19 H19B 108.5
H19A C19 H19B 107.5
C19 C20 Si1 113.9(4)
C19 C20 H20A 108.8
Si1 C20 H20A 108.8
C19 C20 H20B 108.8
Si1 C20 H20B 108.8
H20A C20 H20B 107.7
O1 C21 C22 110.1(5)
O1 C21 H21A 109.6
C22 C21 H21A 109.6
O1 C21 H21B 109.6
C22 C21 H21B 109.6
H21A C21 H21B 108.2
N2 C22 C21 105.2(5)
N2 C22 H22A 110.7
C21 C22 H22A 110.7
N2 C22 H22B 110.7
C21 C22 H22B 110.7
H22A C22 H22B 108.8
O2 C23 C24 107.4(6)
O2 C23 H23A 110.2
C24 C23 H23A 110.2
O2 C23 H23B 110.2
C24 C23 H23B 110.2
H23A C23 H23B 108.5
N2 C24 C23 106.8(5)
N2 C24 H24A 110.4
C23 C24 H24A 110.4
N2 C24 H24B 110.4
C23 C24 H24B 110.4
H24A C24 H24B 108.6
O3 C25 C26 108.3(5)
O3 C25 H25 125.9
C26 C25 H25 125.9
N2 C26 C25 105.9(6)
N2 C26 H26A 110.6
C25 C26 H26A 110.6
N2 C26 H26B 110.6
C25 C26 H26B 110.6
H26A C26 H26B 108.7
O32 Si31 O33 119.0(3)
O32 Si31 O31 116.8(3)
O33 Si31 O31 116.9(3)
O32 Si31 C50 98.0(3)
O33 Si31 C50 100.3(3)
O31 Si31 C50 99.0(3)
O32 Si31 N32 81.7(2)
O33 Si31 N32 80.5(2)
O31 Si31 N32 80.5(2)
C50 Si31 N32 179.2(3)
C51 O31 Si31 126.1(4)
C53 O32 Si31 125.1(5)
C55 O33 Si31 126.1(4)
C47 N31 C48 117.7(6)
C54 N32 C56 114.4(7)
C54 N32 C52 114.5(7)
C56 N32 C52 115.5(8)
C54 N32 Si31 102.4(5)
C56 N32 Si31 103.6(4)
C52 N32 Si31 104.2(4)
C36 C31 C32 121.4(8)
C36 C31 H31 119.3
C32 C31 H31 119.3
C46 C32 C33 119.5(6)
C46 C32 C31 122.4(7)
C33 C32 C31 118.1(6)
C34 C33 C32 118.9(6)
C34 C33 C43 120.6(7)
C32 C33 C43 120.4(6)
C40 C34 C35 119.1(6)
C40 C34 C33 119.8(6)
C35 C34 C33 121.0(7)
C37 C35 C36 123.5(7)
C37 C35 C34 118.9(8)
C36 C35 C34 117.6(7)
C31 C36 C35 123.0(7)
C31 C36 H36 118.5
C35 C36 H36 118.5
C38 C37 C35 121.0(7)
C38 C37 H37 119.5
C35 C37 H37 119.5
C37 C38 C39 121.6(7)
C37 C38 H38 119.2
C39 C38 H38 119.2
C38 C39 C40 118.8(8)
C38 C39 H39 120.6
C40 C39 H39 120.6
C34 C40 C39 120.5(6)
C34 C40 C41 118.0(6)
C39 C40 C41 121.4(8)
C42 C41 C40 121.9(7)
C42 C41 H41 119.0
C40 C41 H41 119.0
C41 C42 C43 121.4(6)
C41 C42 H42 119.3
C43 C42 H42 119.3
C42 C43 C44 123.8(6)
C42 C43 C33 118.1(6)
C44 C43 C33 118.1(7)
C45 C44 C43 119.4(6)
C45 C44 C47 115.4(6)
C43 C44 C47 125.1(7)
C46 C45 C44 122.6(6)
C46 C45 H45 118.7
C44 C45 H45 118.7
C45 C46 C32 119.9(7)
C45 C46 H46 120.0
C32 C46 H46 120.0
N31 C47 C44 127.9(7)
N31 C47 H47 116.0
C44 C47 H47 116.0
N31 C48 C49 107.6(5)
N31 C48 H48A 110.2
C49 C48 H48A 110.2
N31 C48 H48B 110.2
C49 C48 H48B 110.2
H48A C48 H48B 108.5
C48 C49 C50 115.3(5)
C48 C49 H49A 108.4
C50 C49 H49A 108.4
C48 C49 H49B 108.4
C50 C49 H49B 108.4
H49A C49 H49B 107.5
C49 C50 Si31 112.4(4)
C49 C50 H50A 109.1
Si31 C50 H50A 109.1
C49 C50 H50B 109.1
Si31 C50 H50B 109.1
H50A C50 H50B 107.8
O31 C51 C52 111.0(6)
O31 C51 H51A 109.4
C52 C51 H51A 109.4
O31 C51 H51B 109.4
C52 C51 H51B 109.4
H51A C51 H51B 108.0
N32 C52 C51 108.9(6)
N32 C52 H52A 109.9
C51 C52 H52A 109.9
N32 C52 H52B 109.9
C51 C52 H52B 109.9
H52A C52 H52B 108.3
O32 C53 C54 110.4(7)
O32 C53 H53A 109.6
C54 C53 H53A 109.6
O32 C53 H53B 109.6
C54 C53 H53B 109.6
H53A C53 H53B 108.1
N32 C54 C53 110.7(7)
N32 C54 H54A 109.5
C53 C54 H54A 109.5
N32 C54 H54B 109.5
C53 C54 H54B 109.5
H54A C54 H54B 108.1
O33 C55 C56 110.7(5)
O33 C55 H55A 109.5
C56 C55 H55A 109.5
O33 C55 H55B 109.5
C56 C55 H55B 109.5
H55A C55 H55B 108.1
N32 C56 C55 109.8(7)
N32 C56 H56A 109.7
C55 C56 H56A 109.7
N32 C56 H56B 109.7
C55 C56 H56B 109.7
H56A C56 H56B 108.2

loop_
_geom_bond_atom_site_label_1
_geom_bond_atom_site_label_2
_geom_bond_distance
Si1 O2 1.664(5)
Si1 O3 1.673(5)
Si1 O1 1.677(4)
Si1 C20 1.880(7)
Si1 N2 2.233(6)
O1 C21 1.397(7)
O2 C23 1.417(6)
O3 C25 1.406(7)
N1 C17 1.246(9)
N1 C18 1.460(7)
N2 C22 1.459(6)
N2 C26 1.464(8)
N2 C24 1.472(7)
C1 C6 1.376(10)
C1 C2 1.391(9)
C1 H1 0.9500
C2 C3 1.392(8)
C2 H2 0.9500
C3 C4 1.415(9)
C3 C16 1.422(8)
C4 C5 1.417(9)
C4 C10 1.426(9)
C5 C6 1.374(9)
C5 C7 1.444(10)
C6 H6 0.9500
C7 C8 1.327(9)
C7 H7 0.9500
C8 C9 1.417(9)
C8 H8 0.9500
C9 C14 1.398(9)
C9 C10 1.422(9)
C10 C11 1.420(8)
C11 C12 1.418(8)
C11 C15 1.427(8)
C12 C13 1.386(9)
C12 C17 1.488(8)
C13 C14 1.382(8)
C13 H13 0.9500
C14 H14 0.9500
C15 C16 1.350(8)
C15 H15 0.9500
C16 H16 0.9500
C17 H17 0.9500
C18 C19 1.515(8)
C18 H18A 0.9900
C18 H18B 0.9900
C19 C20 1.522(9)
C19 H19A 0.9900
C19 H19B 0.9900
C20 H20A 0.9900
C20 H20B 0.9900
C21 C22 1.513(8)
C21 H21A 0.9900
C21 H21B 0.9900
C22 H22A 0.9900
C22 H22B 0.9900
C23 C24 1.541(9)
C23 H23A 0.9900
C23 H23B 0.9900
C24 H24A 0.9900
C24 H24B 0.9900
C25 C26 1.541(8)
C25 H25 0.9500
C26 H26A 0.9900
C26 H26B 0.9900
Si31 O32 1.640(5)
Si31 O33 1.649(5)
Si31 O31 1.655(4)
Si31 C50 1.858(6)
Si31 N32 2.275(6)
O31 C51 1.407(8)
O32 C53 1.420(7)
O33 C55 1.401(8)
N31 C47 1.282(8)
N31 C48 1.462(7)
N32 C54 1.431(9)
N32 C56 1.435(9)
N32 C52 1.438(8)
C31 C36 1.315(9)
C31 C32 1.448(9)
C31 H31 0.9500
C32 C46 1.391(8)
C32 C33 1.426(9)
C33 C34 1.421(8)
C33 C43 1.427(8)
C34 C40 1.408(10)
C34 C35 1.418(8)
C35 C37 1.407(9)
C35 C36 1.416(10)
C36 H36 0.9500
C37 C38 1.361(11)
C37 H37 0.9500
C38 C39 1.389(9)
C38 H38 0.9500
C39 C40 1.409(8)
C39 H39 0.9500
C40 C41 1.435(8)
C41 C42 1.354(8)
C41 H41 0.9500
C42 C43 1.410(9)
C42 H42 0.9500
C43 C44 1.421(8)
C44 C45 1.393(8)
C44 C47 1.465(8)
C45 C46 1.373(8)
C45 H45 0.9500
C46 H46 0.9500
C47 H47 0.9500
C48 C49 1.512(8)
C48 H48A 0.9900
C48 H48B 0.9900
C49 C50 1.540(8)
C49 H49A 0.9900
C49 H49B 0.9900
C50 H50A 0.9900
C50 H50B 0.9900
C51 C52 1.496(9)
C51 H51A 0.9900
C51 H51B 0.9900
C52 H52A 0.9900
C52 H52B 0.9900
C53 C54 1.483(11)
C53 H53A 0.9900
C53 H53B 0.9900
C54 H54A 0.9900
C54 H54B 0.9900
C55 C56 1.481(9)
C55 H55A 0.9900
C55 H55B 0.9900
C56 H56A 0.9900
C56 H56B 0.9900
